data_4086228
loop_
_publ_author_name
'Bayram, Melike'
'Bl\"aser, Dieter'
'W\"olper, Christoph'
'Schulz, Stephan'

_publ_contact_author
;
         Prof. Dr. Schulz, Stephan
         Fachbereich Chemie der
         Universit\"at Duisburg-Essen
         Campus Essen, Universit\"atsstr. 7
         D-45141 Essen, Germany
;
_publ_section_title
;
 Synthesis and X-ray Crystal Structure of Diimidosulfinate Transition
 Metal Complexes
;
_journal_issue 13
_journal_name_full Organometallics
_journal_page_first 3421
_journal_paper_doi 10.1021/acs.organomet.5b00407
_journal_volume 34
_journal_year 2015
_chemical_formula_sum 'C22 H58 Li2 N4 O2 S2 Si4'
_chemical_formula_weight 601.08
_space_group_crystal_system triclinic
_space_group_IT_number 2
_space_group_name_Hall '-P 1'
_space_group_name_H-M_alt 'P -1'
_symmetry_space_group_name_Hall '-P 1'
_symmetry_space_group_name_H-M 'P -1'
_atom_sites_solution_hydrogens geom
_atom_sites_solution_primary direct
_atom_sites_solution_secondary difmap
_audit_creation_method SHELXL-2014/7
_cell_angle_alpha 62.694(2)
_cell_angle_beta 73.265(2)
_cell_angle_gamma 67.081(2)
_cell_formula_units_Z 1
_cell_length_a 9.9253(5)
_cell_length_b 10.4660(5)
_cell_length_c 10.4830(5)
_cell_measurement_reflns_used 9882
_cell_measurement_temperature 100(1)
_cell_measurement_theta_max 30.53
_cell_measurement_theta_min 2.25
_cell_volume 883.24(8)
_computing_cell_refinement 'BRUKER D8 KAPPA APEX 2 (3.0-2009)'
_computing_data_collection 'BRUKER D8 KAPPA APEX 2 (3.0-2009)'
_computing_data_reduction 'BRUKER D8 KAPPA APEX 2 (3.0-2009)'
_computing_molecular_graphics 'BRUKER AXS SHELXTL (c) 2008 / Vers. 2008/4'
_computing_publication_material 'BRUKER AXS SHELXTL (c) 2008 / Vers. 2008/4'
_computing_structure_refinement 'SHELXL-2014/7 (Sheldrick, 2014)'
_computing_structure_solution 'BRUKER D8 KAPPA APEX 2 (3.0-2009)'
_diffrn_ambient_temperature 100(1)
_diffrn_detector_area_resol_mean 512
_diffrn_measured_fraction_theta_full 0.999
_diffrn_measured_fraction_theta_max 0.967
_diffrn_measurement_device_type
; 
 Bruker D8 KAPPA series II with APEX II area detector system
;
_diffrn_measurement_method
;
 Data collection strategy APEX 2/COSMO
;
_diffrn_radiation_monochromator 'Triumph Goebel mirror'
_diffrn_radiation_source 'fine-focus sealed tube'
_diffrn_radiation_type MoK\a
_diffrn_radiation_wavelength 0.71073
_diffrn_reflns_av_R_equivalents 0.0224
_diffrn_reflns_av_unetI/netI 0.0176
_diffrn_reflns_laue_measured_fraction_full 0.999
_diffrn_reflns_laue_measured_fraction_max 0.967
_diffrn_reflns_limit_h_max 14
_diffrn_reflns_limit_h_min -13
_diffrn_reflns_limit_k_max 14
_diffrn_reflns_limit_k_min -12
_diffrn_reflns_limit_l_max 14
_diffrn_reflns_limit_l_min -13
_diffrn_reflns_number 23655
_diffrn_reflns_point_group_measured_fraction_full 0.999
_diffrn_reflns_point_group_measured_fraction_max 0.967
_diffrn_reflns_theta_full 25.242
_diffrn_reflns_theta_max 30.566
_diffrn_reflns_theta_min 2.206
_exptl_absorpt_coefficient_mu 0.310
_exptl_absorpt_correction_T_max 0.75
_exptl_absorpt_correction_T_min 0.67
_exptl_absorpt_correction_type multi-scan
_exptl_absorpt_process_details
; 
 BRUKER AXS SMART APEX 2 Vers. 3.0-2009
 R.H. Blessing, Acta Cryst. (1995) A51 33-38 
;
_exptl_crystal_colour colourless
_exptl_crystal_density_diffrn 1.130
_exptl_crystal_description block
_exptl_crystal_F_000 328
_exptl_crystal_size_max 0.266
_exptl_crystal_size_mid 0.216
_exptl_crystal_size_min 0.124
_refine_diff_density_max 0.488
_refine_diff_density_min -0.344
_refine_diff_density_rms 0.047
_refine_ls_extinction_method none
_refine_ls_goodness_of_fit_ref 1.076
_refine_ls_hydrogen_treatment constr
_refine_ls_matrix_type full
_refine_ls_number_parameters 170
_refine_ls_number_reflns 5227
_refine_ls_number_restraints 0
_refine_ls_restrained_S_all 1.076
_refine_ls_R_factor_all 0.0284
_refine_ls_R_factor_gt 0.0238
_refine_ls_shift/su_max 0.001
_refine_ls_shift/su_mean 0.000
_refine_ls_structure_factor_coef Fsqd
_refine_ls_weighting_details 'w=1/[\s^2^(Fo^2^)+(0.0313P)^2^+0.2620P] where P=(Fo^2^+2Fc^2^)/3'
_refine_ls_weighting_scheme calc
_refine_ls_wR_factor_gt 0.0645
_refine_ls_wR_factor_ref 0.0676
_reflns_Friedel_coverage 0.000
_reflns_number_gt 4643
_reflns_number_total 5227
_reflns_threshold_expression 'I > 2\s(I)'
_cod_data_source_file om5b00407_si_002.cif
_cod_data_source_block mb_158m
_cod_database_code 4086228
_shelx_shelxl_version_number 2014/7
_shelx_space_group_comment
;
The symmetry employed for this shelxl refinement is uniquely defined
by the following loop, which should always be used as a source of
symmetry information in preference to the above space-group names.
They are only intended as comments.
;
_shelx_estimated_absorpt_t_min 0.922
_shelx_estimated_absorpt_t_max 0.963

loop_
_space_group_symop_operation_xyz
'x, y, z'
'-x, -y, -z'

loop_
_atom_site_label
_atom_site_type_symbol
_atom_site_fract_x
_atom_site_fract_y
_atom_site_fract_z
_atom_site_U_iso_or_equiv
_atom_site_adp_type
_atom_site_occupancy
_atom_site_site_symmetry_order
_atom_site_calc_flag
_atom_site_refinement_flags_posn
_atom_site_refinement_flags_adp
S1 S 0.78952(2) 0.43774(2) -0.00526(2) 0.01232(5) Uani 1 1 d . .
Si1 Si 0.72055(3) 0.49361(3) -0.27743(3) 0.01260(6) Uani 1 1 d . .
Si2 Si 0.83553(3) 0.21355(3) 0.28389(3) 0.01411(6) Uani 1 1 d . .
O1 O 0.56254(7) 0.15415(7) 0.08866(8) 0.01816(14) Uani 1 1 d . .
N1 N 0.66322(8) 0.49479(8) -0.10522(8) 0.01297(14) Uani 1 1 d . .
N2 N 0.72428(8) 0.33726(9) 0.15223(8) 0.01399(14) Uani 1 1 d . .
C1 C 0.91316(10) 0.36780(11) -0.29849(11) 0.01972(18) Uani 1 1 d . .
H1A H 0.9371 0.3654 -0.3950 0.030 Uiso 1 1 calc R U
H1B H 0.9209 0.2656 -0.2246 0.030 Uiso 1 1 calc R U
H1C H 0.9824 0.4065 -0.2869 0.030 Uiso 1 1 calc R U
C2 C 0.59084(11) 0.42962(12) -0.31598(11) 0.02149(19) Uani 1 1 d . .
H2A H 0.4893 0.4921 -0.3002 0.032 Uiso 1 1 calc R U
H2B H 0.6002 0.3239 -0.2512 0.032 Uiso 1 1 calc R U
H2C H 0.6149 0.4392 -0.4168 0.032 Uiso 1 1 calc R U
C3 C 0.71415(11) 0.68764(11) -0.41759(10) 0.02147(19) Uani 1 1 d . .
H3A H 0.7478 0.6840 -0.5137 0.032 Uiso 1 1 calc R U
H3B H 0.7786 0.7257 -0.3980 0.032 Uiso 1 1 calc R U
H3C H 0.6127 0.7548 -0.4144 0.032 Uiso 1 1 calc R U
C4 C 0.72090(12) 0.10540(13) 0.44022(11) 0.0246(2) Uani 1 1 d . .
H4A H 0.6785 0.0570 0.4074 0.037 Uiso 1 1 calc R U
H4B H 0.6412 0.1744 0.4799 0.037 Uiso 1 1 calc R U
H4C H 0.7828 0.0281 0.5154 0.037 Uiso 1 1 calc R U
C5 C 1.00178(11) 0.07828(12) 0.22316(12) 0.02234(19) Uani 1 1 d . .
H5A H 0.9697 0.0166 0.1974 0.034 Uiso 1 1 calc R U
H5B H 1.0625 0.0127 0.3019 0.034 Uiso 1 1 calc R U
H5C H 1.0598 0.1350 0.1385 0.034 Uiso 1 1 calc R U
C6 C 0.90684(12) 0.30971(13) 0.35160(11) 0.0232(2) Uani 1 1 d . .
H6A H 0.9766 0.3581 0.2750 0.035 Uiso 1 1 calc R U
H6B H 0.9570 0.2350 0.4362 0.035 Uiso 1 1 calc R U
H6C H 0.8242 0.3862 0.3790 0.035 Uiso 1 1 calc R U
C7 C 0.77240(11) 0.60675(11) 0.01287(11) 0.01975(18) Uani 1 1 d . .
H7A H 0.7978 0.6812 -0.0823 0.030 Uiso 1 1 calc R U
H7B H 0.8395 0.5826 0.0789 0.030 Uiso 1 1 calc R U
H7C H 0.6706 0.6484 0.0518 0.030 Uiso 1 1 calc R U
C8 C 0.70705(10) 0.07167(10) 0.03824(10) 0.01798(17) Uani 1 1 d . .
H8A H 0.7831 0.1146 0.0314 0.022 Uiso 1 1 calc R U
H8B H 0.7082 0.0757 -0.0583 0.022 Uiso 1 1 calc R U
C9 C 0.73542(11) -0.08923(11) 0.14982(11) 0.02007(18) Uani 1 1 d . .
H9A H 0.7768 -0.1031 0.2323 0.024 Uiso 1 1 calc R U
H9B H 0.8031 -0.1620 0.1066 0.024 Uiso 1 1 calc R U
C10 C 0.58033(11) -0.10536(11) 0.19618(11) 0.01987(18) Uani 1 1 d . .
H10A H 0.5519 -0.1249 0.1252 0.024 Uiso 1 1 calc R U
H10B H 0.5722 -0.1873 0.2930 0.024 Uiso 1 1 calc R U
C11 C 0.48738(11) 0.04783(11) 0.19914(11) 0.02148(19) Uani 1 1 d . .
H11A H 0.3868 0.0745 0.1777 0.026 Uiso 1 1 calc R U
H11B H 0.4796 0.0477 0.2955 0.026 Uiso 1 1 calc R U
Li1 Li 0.54515(18) 0.35360(18) 0.08102(18) 0.0165(3) Uani 1 1 d . .

loop_
_atom_site_aniso_label
_atom_site_aniso_U_11
_atom_site_aniso_U_22
_atom_site_aniso_U_33
_atom_site_aniso_U_23
_atom_site_aniso_U_13
_atom_site_aniso_U_12
S1 0.01007(9) 0.01406(10) 0.01284(10) -0.00497(8) -0.00148(7) -0.00409(7)
Si1 0.01090(11) 0.01482(11) 0.01181(11) -0.00551(9) -0.00068(8) -0.00386(9)
Si2 0.01243(11) 0.01650(12) 0.01254(11) -0.00420(9) -0.00272(8) -0.00461(9)
O1 0.0145(3) 0.0135(3) 0.0244(3) -0.0074(3) 0.0017(3) -0.0052(2)
N1 0.0106(3) 0.0158(3) 0.0122(3) -0.0054(3) -0.0021(2) -0.0035(3)
N2 0.0134(3) 0.0153(3) 0.0123(3) -0.0033(3) -0.0021(3) -0.0058(3)
C1 0.0151(4) 0.0225(4) 0.0208(4) -0.0118(4) -0.0006(3) -0.0022(3)
C2 0.0198(4) 0.0299(5) 0.0212(4) -0.0132(4) -0.0019(4) -0.0105(4)
C3 0.0198(4) 0.0208(4) 0.0172(4) -0.0019(4) -0.0026(3) -0.0064(4)
C4 0.0216(5) 0.0277(5) 0.0178(4) 0.0001(4) -0.0036(4) -0.0111(4)
C5 0.0171(4) 0.0207(5) 0.0268(5) -0.0096(4) -0.0057(4) -0.0010(4)
C6 0.0225(5) 0.0310(5) 0.0222(5) -0.0129(4) -0.0056(4) -0.0093(4)
C7 0.0224(5) 0.0163(4) 0.0238(4) -0.0066(4) -0.0062(4) -0.0085(4)
C8 0.0149(4) 0.0166(4) 0.0206(4) -0.0083(3) 0.0003(3) -0.0037(3)
C9 0.0184(4) 0.0166(4) 0.0225(4) -0.0066(4) -0.0046(3) -0.0026(3)
C10 0.0223(5) 0.0150(4) 0.0226(4) -0.0049(4) -0.0054(4) -0.0073(4)
C11 0.0183(4) 0.0179(4) 0.0262(5) -0.0078(4) 0.0025(4) -0.0084(4)
Li1 0.0142(7) 0.0157(7) 0.0191(7) -0.0072(6) -0.0013(6) -0.0044(6)

loop_
_atom_type_symbol
_atom_type_description
_atom_type_scat_dispersion_real
_atom_type_scat_dispersion_imag
_atom_type_scat_source
C C 0.0033 0.0016 'International Tables Vol C Tables 4.2.6.8 and 6.1.1.4'
H H 0.0000 0.0000 'International Tables Vol C Tables 4.2.6.8 and 6.1.1.4'
Li Li -0.0003 0.0001 'International Tables Vol C Tables 4.2.6.8 and 6.1.1.4'
N N 0.0061 0.0033 'International Tables Vol C Tables 4.2.6.8 and 6.1.1.4'
O O 0.0106 0.0060 'International Tables Vol C Tables 4.2.6.8 and 6.1.1.4'
Si Si 0.0817 0.0704 'International Tables Vol C Tables 4.2.6.8 and 6.1.1.4'
S S 0.1246 0.1234 'International Tables Vol C Tables 4.2.6.8 and 6.1.1.4'

loop_
_geom_angle_atom_site_label_1
_geom_angle_atom_site_label_2
_geom_angle_atom_site_label_3
_geom_angle
_geom_angle_site_symmetry_1
_geom_angle_site_symmetry_3
N2 S1 N1 103.94(4) . .
N2 S1 C7 103.62(4) . .
N1 S1 C7 102.83(4) . .
N2 S1 Li1 49.58(4) . .
N1 S1 Li1 54.60(4) . .
C7 S1 Li1 115.91(5) . .
N1 Si1 C2 108.42(4) . .
N1 Si1 C1 112.92(4) . .
C2 Si1 C1 109.34(5) . .
N1 Si1 C3 110.95(4) . .
C2 Si1 C3 107.63(5) . .
C1 Si1 C3 107.44(5) . .
N2 Si2 C4 107.06(4) . .
N2 Si2 C6 113.07(4) . .
C4 Si2 C6 107.44(5) . .
N2 Si2 C5 113.28(4) . .
C4 Si2 C5 109.37(5) . .
C6 Si2 C5 106.47(5) . .
C8 O1 C11 109.15(7) . .
C8 O1 Li1 115.98(7) . .
C11 O1 Li1 126.28(7) . .
S1 N1 Si1 117.58(4) . .
S1 N1 Li1 123.27(6) . 2_665
Si1 N1 Li1 114.30(6) . 2_665
S1 N1 Li1 88.11(5) . .
Si1 N1 Li1 128.50(6) . .
Li1 N1 Li1 76.79(7) 2_665 .
S1 N2 Si2 121.19(5) . .
S1 N2 Li1 93.64(6) . .
Si2 N2 Li1 139.13(6) . .
O1 C8 C9 105.57(7) . .
C8 C9 C10 101.60(8) . .
C11 C10 C9 101.87(8) . .
O1 C11 C10 105.95(8) . .
O1 Li1 N2 109.80(8) . .
O1 Li1 N1 119.97(8) . 2_665
N2 Li1 N1 122.88(8) . 2_665
O1 Li1 N1 117.99(8) . .
N2 Li1 N1 73.94(6) . .
N1 Li1 N1 103.21(7) 2_665 .
O1 Li1 Li1 141.19(11) . 2_665
N2 Li1 Li1 101.56(9) . 2_665
N1 Li1 Li1 53.12(6) 2_665 2_665
N1 Li1 Li1 50.09(6) . 2_665
O1 Li1 S1 117.94(7) . .
N2 Li1 S1 36.79(3) . .
N1 Li1 S1 121.25(7) 2_665 .
N1 Li1 S1 37.29(3) . .
Li1 Li1 S1 75.82(7) 2_665 .

loop_
_geom_bond_atom_site_label_1
_geom_bond_atom_site_label_2
_geom_bond_distance
_geom_bond_site_symmetry_2
S1 N2 1.6039(8) .
S1 N1 1.6202(8) .
S1 C7 1.8027(10) .
S1 Li1 2.6730(16) .
Si1 N1 1.7339(8) .
Si1 C2 1.8678(10) .
Si1 C1 1.8710(10) .
Si1 C3 1.8715(10) .
Si2 N2 1.7103(8) .
Si2 C4 1.8678(10) .
Si2 C6 1.8753(10) .
Si2 C5 1.8801(10) .
O1 C8 1.4490(11) .
O1 C11 1.4501(11) .
O1 Li1 1.9919(17) .
N1 Li1 2.0906(18) 2_665
N1 Li1 2.1800(17) .
N2 Li1 2.0390(18) .
C8 C9 1.5154(13) .
C9 C10 1.5266(14) .
C10 C11 1.5165(14) .
Li1 N1 2.0906(18) 2_665
Li1 Li1 2.653(3) 2_665
